data_2212794
loop_
_publ_author_name
'Yan Lin'
'Xiu-Fang Cao'
'Ming Hu'
'Guang-Ao Yu'
'Sheng-Hua Liu'

_publ_section_title ({-})-<i>N</i>-[(3<i>R</i>)-3-(4-Chlorophenyl)-4-phenylbutananoyl]bornane-10,2-sultam
_journal_coeditor_code BT2293
_journal_issue 4
_journal_name_full 'Acta Crystallographica Section E'
_journal_page_first o1872
_journal_page_last o1873
_journal_paper_doi 10.1107/S1600536807012081
_journal_volume 63
_journal_year 2007
_chemical_formula_iupac 'C26 H30 Cl N O3 S'
_chemical_formula_moiety 'C26 H30 Cl N O3 S'
_chemical_formula_sum 'C26 H30 Cl N O3 S'
_chemical_formula_weight 472.02
_chemical_name_systematic
;
(-)-<i>N</i>-[(3<i>R</i>)-3-(4-Chlorophenyl)-4-phenylbutananoyl]bornane-10,2-
sultam
;
_space_group_IT_number 19
_symmetry_cell_setting orthorhombic
_symmetry_space_group_name_Hall 'P 2ac 2ab'
_symmetry_space_group_name_H-M 'P 21 21 21'
_atom_sites_solution_hydrogens geom
_atom_sites_solution_primary direct
_atom_sites_solution_secondary difmap
_audit_creation_method SHELXL-97
_cell_angle_alpha 90.00
_cell_angle_beta 90.00
_cell_angle_gamma 90.00
_cell_formula_units_Z 4
_cell_length_a 9.5494(7)
_cell_length_b 9.6345(7)
_cell_length_c 26.3629(19)
_cell_measurement_reflns_used 7259
_cell_measurement_temperature 299(2)
_cell_measurement_theta_max 27.39
_cell_measurement_theta_min 2.25
_cell_volume 2425.5(3)
_computing_cell_refinement SMART
_computing_data_collection 'SMART (Bruker, 2001)'
_computing_data_reduction 'SAINT (Bruker, 2001)'
_computing_molecular_graphics SHELXTL
_computing_publication_material 'SHELXTL  (Bruker, 2001)'
_computing_structure_refinement 'SHELXL97 (Sheldrick, 1997)'
_computing_structure_solution 'SHELXS97 (Sheldrick, 1997)'
_diffrn_ambient_temperature 299(2)
_diffrn_measured_fraction_theta_full 1.000
_diffrn_measured_fraction_theta_max 1.000
_diffrn_measurement_device_type 'Bruker SMART CCD area-detector'
_diffrn_measurement_method '\f and \w'
_diffrn_radiation_monochromator graphite
_diffrn_radiation_source 'fine-focus sealed tube'
_diffrn_radiation_type MoK\a
_diffrn_radiation_wavelength 0.71073
_diffrn_reflns_av_R_equivalents 0.0264
_diffrn_reflns_av_sigmaI/netI 0.0278
_diffrn_reflns_limit_h_max 12
_diffrn_reflns_limit_h_min -12
_diffrn_reflns_limit_k_max 7
_diffrn_reflns_limit_k_min -12
_diffrn_reflns_limit_l_max 33
_diffrn_reflns_limit_l_min -28
_diffrn_reflns_number 15918
_diffrn_reflns_theta_full 26.99
_diffrn_reflns_theta_max 26.99
_diffrn_reflns_theta_min 2.25
_exptl_absorpt_coefficient_mu 0.271
_exptl_absorpt_correction_type none
_exptl_crystal_colour colorless
_exptl_crystal_density_diffrn 1.293
_exptl_crystal_density_method 'not measured'
_exptl_crystal_description block
_exptl_crystal_F_000 1000
_exptl_crystal_size_max 0.23
_exptl_crystal_size_mid 0.20
_exptl_crystal_size_min 0.20
_refine_diff_density_max 0.254
_refine_diff_density_min -0.372
_refine_ls_abs_structure_details '(Flack, 1983), 2284 Friedel pairs'
_refine_ls_abs_structure_Flack -0.03(6)
_refine_ls_extinction_coef 0.0194(15)
_refine_ls_extinction_expression Fc^*^=kFc[1+0.001xFc^2^\l^3^/sin(2\q)]^-1/4^
_refine_ls_extinction_method SHELXL97
_refine_ls_goodness_of_fit_ref 1.035
_refine_ls_hydrogen_treatment constr
_refine_ls_matrix_type full
_refine_ls_number_parameters 292
_refine_ls_number_reflns 5307
_refine_ls_number_restraints 0
_refine_ls_restrained_S_all 1.035
_refine_ls_R_factor_all 0.0461
_refine_ls_R_factor_gt 0.0419
_refine_ls_shift/su_max 0.001
_refine_ls_shift/su_mean 0.000
_refine_ls_structure_factor_coef Fsqd
_refine_ls_weighting_details 'calc w=1/[\s^2^(Fo^2^)+(0.0684P)^2^+0.2120P] where P=(Fo^2^+2Fc^2^)/3'
_refine_ls_weighting_scheme calc
_refine_ls_wR_factor_gt 0.1066
_refine_ls_wR_factor_ref 0.1104
_reflns_number_gt 4872
_reflns_number_total 5307
_reflns_threshold_expression I>2\s(I)
_cod_data_source_file bt2293.cif
_cod_data_source_block I
_cod_depositor_comments
;
The following automatic conversions were performed:
'_symmetry_cell_setting' value 'Orthorhombic' changed to 'orthorhombic'
according to '/home/saulius/struct/CIF-dictionaries/cif_core.dic'
dictionary named 'cif_core.dic' version 2.4.1 from
2010-06-29.

'_geom_angle_publ_flag' value 'Yes' changed to 'yes'
according to '/home/saulius/struct/CIF-dictionaries/cif_core.dic'
dictionary named 'cif_core.dic' version 2.4.1 from 2010-06-29.

Automatic conversion script
Id: cif_fix_enum 1527 2010-12-29 10:47:43Z saulius 

The following automatic conversions were performed:

'_symmetry_cell_setting' value 'Orthorhombic' changed to
'orthorhombic' according to
/home/saulius/struct/CIF-dictionaries/cif_core.dic dictionary named
'cif_core.dic' version 2.4.1 from
2010-06-29.

'_geom_angle_publ_flag' value 'Yes' changed to 'yes'
according to /home/saulius/struct/CIF-dictionaries/cif_core.dic
dictionary named 'cif_core.dic' version 2.4.1 from 2010-06-29.

Automatic conversion script
Id: cif_fix_values 1715 2011-07-08 13:25:40Z adriana 
;
_cod_database_code 2212794
_cod_database_fobs_code 2212794

loop_
_symmetry_equiv_pos_as_xyz
'x, y, z'
'-x+1/2, -y, z+1/2'
'-x, y+1/2, -z+1/2'
'x+1/2, -y+1/2, -z'

loop_
_atom_site_type_symbol
_atom_site_label
_atom_site_fract_x
_atom_site_fract_y
_atom_site_fract_z
_atom_site_U_iso_or_equiv
_atom_site_adp_type
_atom_site_calc_flag
_atom_site_refinement_flags
_atom_site_occupancy
C C1 0.1008(2) -0.08438(19) -0.00127(7) 0.0425(4) Uani d . 1
H H1 0.1077 -0.1847 -0.0069 0.051 Uiso calc R 1
C C2 0.2348(2) -0.0113(2) -0.01965(7) 0.0515(5) Uani d . 1
H H2A 0.2723 0.0496 0.0063 0.062 Uiso calc R 1
H H2B 0.3060 -0.0781 -0.0293 0.062 Uiso calc R 1
C C3 0.1837(2) 0.0713(2) -0.06557(7) 0.0490(4) Uani d . 1
H H3 0.2490 0.1432 -0.0771 0.059 Uiso calc R 1
C C4 0.1413(2) -0.0338(2) -0.10709(7) 0.0560(5) Uani d . 1
H H4A 0.2118 -0.1055 -0.1110 0.067 Uiso calc R 1
H H4B 0.1271 0.0121 -0.1394 0.067 Uiso calc R 1
C C5 0.0022(2) -0.0953(2) -0.08665(8) 0.0544(5) Uani d . 1
H H5A -0.0754 -0.0741 -0.1091 0.065 Uiso calc R 1
H H5B 0.0088 -0.1950 -0.0824 0.065 Uiso calc R 1
C C6 -0.01406(18) -0.02137(19) -0.03517(6) 0.0402(4) Uani d . 1
C C7 0.0405(2) 0.12759(19) -0.04747(7) 0.0463(4) Uani d . 1
C C8 0.0506(2) 0.2288(2) -0.00276(10) 0.0595(5) Uani d . 1
H H8A 0.0871 0.3160 -0.0144 0.089 Uiso calc R 1
H H8B 0.1118 0.1911 0.0226 0.089 Uiso calc R 1
H H8C -0.0408 0.2427 0.0115 0.089 Uiso calc R 1
C C9 -0.0440(3) 0.2015(3) -0.08907(10) 0.0704(6) Uani d . 1
H H9A -0.1355 0.2237 -0.0764 0.106 Uiso calc R 1
H H9B -0.0525 0.1415 -0.1180 0.106 Uiso calc R 1
H H9C 0.0033 0.2853 -0.0988 0.106 Uiso calc R 1
C C10 -0.1536(2) -0.0378(3) -0.00860(7) 0.0517(4) Uani d . 1
H H10A -0.1994 -0.1226 -0.0195 0.062 Uiso calc R 1
H H10B -0.2143 0.0400 -0.0163 0.062 Uiso calc R 1
C C11 0.1453(2) -0.0973(2) 0.09129(7) 0.0538(5) Uani d . 1
C C12 0.1003(2) -0.0577(3) 0.14390(7) 0.0582(5) Uani d . 1
H H12A 0.0208 -0.1145 0.1536 0.070 Uiso calc R 1
H H12B 0.0699 0.0384 0.1438 0.070 Uiso calc R 1
C C13 0.2171(2) -0.0753(2) 0.18364(7) 0.0496(5) Uani d . 1
H H13 0.2577 -0.1680 0.1793 0.059 Uiso calc R 1
C C14 0.3340(2) 0.0319(3) 0.17514(9) 0.0613(5) Uani d . 1
H H14A 0.3510 0.0410 0.1390 0.074 Uiso calc R 1
H H14B 0.3029 0.1214 0.1877 0.074 Uiso calc R 1
C C15 0.4693(2) -0.0064(2) 0.20115(7) 0.0509(5) Uani d . 1
C C16 0.5017(3) 0.0359(3) 0.24967(9) 0.0709(6) Uani d . 1
H H16 0.4402 0.0932 0.2672 0.085 Uiso calc R 1
C C17 0.6256(3) -0.0064(3) 0.27255(9) 0.0810(8) Uani d . 1
H H17 0.6464 0.0232 0.3053 0.097 Uiso calc R 1
C C18 0.7171(3) -0.0910(3) 0.24753(11) 0.0745(7) Uani d . 1
H H18 0.7991 -0.1203 0.2633 0.089 Uiso calc R 1
C C19 0.6874(3) -0.1320(3) 0.19948(12) 0.0790(8) Uani d . 1
H H19 0.7499 -0.1883 0.1819 0.095 Uiso calc R 1
C C20 0.5642(3) -0.0901(3) 0.17664(10) 0.0695(7) Uani d . 1
H H20 0.5449 -0.1194 0.1438 0.083 Uiso calc R 1
C C21 0.15644(19) -0.0669(2) 0.23675(7) 0.0443(4) Uani d . 1
C C22 0.1723(2) -0.1750(2) 0.27125(8) 0.0519(5) Uani d . 1
H H22 0.2249 -0.2524 0.2623 0.062 Uiso calc R 1
C C23 0.1105(3) -0.1690(2) 0.31896(8) 0.0593(6) Uani d . 1
H H23 0.1206 -0.2425 0.3415 0.071 Uiso calc R 1
C C24 0.0354(2) -0.0550(3) 0.33242(7) 0.0577(5) Uani d . 1
C C25 0.0210(2) 0.0554(3) 0.29981(8) 0.0599(5) Uani d . 1
H H25 -0.0291 0.1337 0.3096 0.072 Uiso calc R 1
C C26 0.0819(2) 0.0485(2) 0.25242(8) 0.0543(5) Uani d . 1
H H26 0.0725 0.1234 0.2304 0.065 Uiso calc R 1
Cl Cl1 -0.04881(8) -0.04731(13) 0.39097(2) 0.1024(3) Uani d . 1
N N1 0.05836(15) -0.05547(17) 0.05144(5) 0.0438(3) Uani d . 1
O O1 -0.1690(2) -0.17040(19) 0.07894(7) 0.0734(5) Uani d . 1
O O2 -0.15387(17) 0.08059(18) 0.08309(6) 0.0633(4) Uani d . 1
O O3 0.2534(2) -0.1567(2) 0.08123(7) 0.0813(6) Uani d . 1
S S1 -0.11739(5) -0.04426(5) 0.057887(17) 0.04561(13) Uani d . 1

loop_
_atom_site_aniso_label
_atom_site_aniso_U_11
_atom_site_aniso_U_22
_atom_site_aniso_U_33
_atom_site_aniso_U_12
_atom_site_aniso_U_13
_atom_site_aniso_U_23
C1 0.0512(9) 0.0402(9) 0.0360(8) 0.0055(8) 0.0020(8) 0.0008(7)
C2 0.0443(9) 0.0655(13) 0.0448(10) 0.0065(9) -0.0008(8) -0.0022(9)
C3 0.0513(10) 0.0522(11) 0.0434(10) -0.0073(9) 0.0049(8) 0.0039(8)
C4 0.0666(12) 0.0628(12) 0.0386(9) 0.0015(11) 0.0064(9) -0.0022(9)
C5 0.0689(13) 0.0566(12) 0.0376(9) -0.0093(10) -0.0028(9) -0.0082(8)
C6 0.0439(9) 0.0399(9) 0.0368(8) -0.0036(7) -0.0037(7) -0.0009(7)
C7 0.0530(10) 0.0395(9) 0.0465(10) -0.0005(8) -0.0015(8) 0.0041(7)
C8 0.0718(13) 0.0395(10) 0.0672(13) -0.0044(10) 0.0011(12) -0.0035(9)
C9 0.0830(16) 0.0654(14) 0.0628(14) 0.0137(13) -0.0086(13) 0.0182(11)
C10 0.0459(9) 0.0684(13) 0.0409(9) -0.0068(10) -0.0047(7) -0.0019(9)
C11 0.0590(11) 0.0610(12) 0.0415(10) 0.0164(10) -0.0029(9) 0.0080(8)
C12 0.0584(11) 0.0766(14) 0.0396(9) 0.0139(12) -0.0037(8) 0.0072(10)
C13 0.0516(10) 0.0555(12) 0.0416(10) 0.0038(9) -0.0010(8) 0.0106(8)
C14 0.0657(12) 0.0616(13) 0.0566(12) -0.0039(11) 0.0050(10) 0.0206(11)
C15 0.0544(10) 0.0556(11) 0.0429(10) -0.0115(9) 0.0076(8) 0.0046(8)
C16 0.0795(15) 0.0824(16) 0.0506(12) -0.0046(14) 0.0145(11) -0.0113(12)
C17 0.0888(18) 0.111(2) 0.0436(11) -0.0290(18) -0.0062(12) -0.0042(12)
C18 0.0589(13) 0.0822(17) 0.0824(18) -0.0163(13) -0.0086(13) 0.0080(15)
C19 0.0545(13) 0.0897(19) 0.093(2) -0.0009(13) 0.0033(13) -0.0217(16)
C20 0.0652(13) 0.0859(18) 0.0574(13) -0.0068(12) 0.0030(11) -0.0215(12)
C21 0.0440(8) 0.0493(10) 0.0397(9) -0.0085(8) -0.0095(7) 0.0086(8)
C22 0.0641(12) 0.0479(10) 0.0437(10) -0.0086(9) -0.0132(9) 0.0063(8)
C23 0.0693(13) 0.0669(13) 0.0416(10) -0.0211(12) -0.0127(10) 0.0154(9)
C24 0.0470(9) 0.0888(16) 0.0374(9) -0.0162(12) -0.0044(8) 0.0035(10)
C25 0.0515(10) 0.0775(15) 0.0508(11) 0.0050(12) -0.0040(9) 0.0001(11)
C26 0.0597(11) 0.0560(11) 0.0472(10) 0.0015(10) -0.0031(8) 0.0127(9)
Cl1 0.0776(4) 0.1814(9) 0.0483(3) -0.0012(6) 0.0104(3) 0.0128(5)
N1 0.0455(7) 0.0525(9) 0.0333(7) 0.0060(7) 0.0005(6) 0.0024(7)
O1 0.0848(12) 0.0731(11) 0.0623(10) -0.0246(10) 0.0142(9) 0.0061(8)
O2 0.0575(8) 0.0727(10) 0.0597(9) 0.0137(7) -0.0009(7) -0.0157(8)
O3 0.0810(11) 0.1098(14) 0.0529(9) 0.0525(11) -0.0048(8) 0.0072(9)
S1 0.0448(2) 0.0521(3) 0.0399(2) -0.0039(2) 0.00281(18) -0.0029(2)

loop_
_atom_type_symbol
_atom_type_description
_atom_type_scat_dispersion_real
_atom_type_scat_dispersion_imag
_atom_type_scat_source
C C 0.0033 0.0016 'International Tables Vol C Tables 4.2.6.8 and 6.1.1.4'
H H 0.0000 0.0000 'International Tables Vol C Tables 4.2.6.8 and 6.1.1.4'
N N 0.0061 0.0033 'International Tables Vol C Tables 4.2.6.8 and 6.1.1.4'
O O 0.0106 0.0060 'International Tables Vol C Tables 4.2.6.8 and 6.1.1.4'
S S 0.1246 0.1234 'International Tables Vol C Tables 4.2.6.8 and 6.1.1.4'
Cl Cl 0.1484 0.1585 'International Tables Vol C Tables 4.2.6.8 and 6.1.1.4'

loop_
_geom_angle_atom_site_label_1
_geom_angle_atom_site_label_2
_geom_angle_atom_site_label_3
_geom_angle
_geom_angle_publ_flag
N1 C1 C2 116.05(16) ?
N1 C1 C6 106.06(14) ?
C2 C1 C6 103.26(14) ?
N1 C1 H1 110.4 ?
C2 C1 H1 110.4 ?
C6 C1 H1 110.4 ?
C3 C2 C1 102.82(15) ?
C3 C2 H2A 111.2 ?
C1 C2 H2A 111.2 ?
C3 C2 H2B 111.2 ?
C1 C2 H2B 111.2 ?
H2A C2 H2B 109.1 ?
C2 C3 C4 107.65(17) ?
C2 C3 C7 102.75(15) ?
C4 C3 C7 102.51(16) ?
C2 C3 H3 114.2 ?
C4 C3 H3 114.2 ?
C7 C3 H3 114.2 ?
C3 C4 C5 103.21(15) ?
C3 C4 H4A 111.1 ?
C5 C4 H4A 111.1 ?
C3 C4 H4B 111.1 ?
C5 C4 H4B 111.1 ?
H4A C4 H4B 109.1 ?
C6 C5 C4 102.49(16) ?
C6 C5 H5A 111.3 ?
C4 C5 H5A 111.3 ?
C6 C5 H5B 111.3 ?
C4 C5 H5B 111.3 ?
H5A C5 H5B 109.2 ?
C10 C6 C1 108.49(15) ?
C10 C6 C5 116.64(16) ?
C1 C6 C5 104.91(15) ?
C10 C6 C7 119.11(16) ?
C1 C6 C7 104.18(15) ?
C5 C6 C7 102.02(15) ?
C8 C7 C9 106.68(19) ?
C8 C7 C3 113.89(17) ?
C9 C7 C3 113.99(18) ?
C8 C7 C6 116.49(16) ?
C9 C7 C6 113.50(18) ?
C3 C7 C6 92.13(14) ?
C7 C8 H8A 109.5 ?
C7 C8 H8B 109.5 ?
H8A C8 H8B 109.5 ?
C7 C8 H8C 109.5 ?
H8A C8 H8C 109.5 ?
H8B C8 H8C 109.5 ?
C7 C9 H9A 109.5 ?
C7 C9 H9B 109.5 ?
H9A C9 H9B 109.5 ?
C7 C9 H9C 109.5 ?
H9A C9 H9C 109.5 ?
H9B C9 H9C 109.5 ?
C6 C10 S1 106.71(12) yes
C6 C10 H10A 110.4 ?
S1 C10 H10A 110.4 ?
C6 C10 H10B 110.4 ?
S1 C10 H10B 110.4 ?
H10A C10 H10B 108.6 ?
O3 C11 N1 118.58(18) ?
O3 C11 C12 124.56(19) ?
N1 C11 C12 116.77(17) ?
C11 C12 C13 113.13(17) ?
C11 C12 H12A 109.0 ?
C13 C12 H12A 109.0 ?
C11 C12 H12B 109.0 ?
C13 C12 H12B 109.0 ?
H12A C12 H12B 107.8 ?
C21 C13 C14 112.07(18) ?
C21 C13 C12 110.18(16) ?
C14 C13 C12 110.66(17) ?
C21 C13 H13 107.9 ?
C14 C13 H13 107.9 ?
C12 C13 H13 107.9 ?
C15 C14 C13 113.04(17) ?
C15 C14 H14A 109.0 ?
C13 C14 H14A 109.0 ?
C15 C14 H14B 109.0 ?
C13 C14 H14B 109.0 ?
H14A C14 H14B 107.8 ?
C20 C15 C16 117.5(2) ?
C20 C15 C14 119.6(2) ?
C16 C15 C14 122.8(2) ?
C15 C16 C17 120.5(2) ?
C15 C16 H16 119.7 ?
C17 C16 H16 119.7 ?
C18 C17 C16 120.7(2) ?
C18 C17 H17 119.7 ?
C16 C17 H17 119.7 ?
C19 C18 C17 119.4(3) ?
C19 C18 H18 120.3 ?
C17 C18 H18 120.3 ?
C18 C19 C20 120.0(3) ?
C18 C19 H19 120.0 ?
C20 C19 H19 120.0 ?
C15 C20 C19 121.9(2) ?
C15 C20 H20 119.1 ?
C19 C20 H20 119.1 ?
C26 C21 C22 117.55(19) ?
C26 C21 C13 121.02(17) ?
C22 C21 C13 121.43(19) ?
C23 C22 C21 121.0(2) ?
C23 C22 H22 119.5 ?
C21 C22 H22 119.5 ?
C24 C23 C22 119.6(2) ?
C24 C23 H23 120.2 ?
C22 C23 H23 120.2 ?
C23 C24 C25 121.0(2) ?
C23 C24 Cl1 120.60(18) ?
C25 C24 Cl1 118.4(2) ?
C24 C25 C26 119.2(2) ?
C24 C25 H25 120.4 ?
C26 C25 H25 120.4 ?
C25 C26 C21 121.7(2) ?
C25 C26 H26 119.1 ?
C21 C26 H26 119.1 ?
C11 N1 C1 119.35(15) ?
C11 N1 S1 122.17(13) ?
C1 N1 S1 112.34(12) .
O2 S1 O1 117.15(10) ?
O2 S1 N1 110.21(9) ?
O1 S1 N1 109.18(10) ?
O2 S1 C10 112.50(11) ?
O1 S1 C10 110.17(11) ?
N1 S1 C10 95.47(8) ?

loop_
_geom_bond_atom_site_label_1
_geom_bond_atom_site_label_2
_geom_bond_distance
C1 N1 1.474(2)
C1 C2 1.539(3)
C1 C6 1.540(3)
C1 H1 0.9800
C2 C3 1.529(3)
C2 H2A 0.9700
C2 H2B 0.9700
C3 C4 1.546(3)
C3 C7 1.546(3)
C3 H3 0.9800
C4 C5 1.550(3)
C4 H4A 0.9700
C4 H4B 0.9700
C5 C6 1.540(3)
C5 H5A 0.9700
C5 H5B 0.9700
C6 C10 1.513(3)
C6 C7 1.561(3)
C7 C8 1.533(3)
C7 C9 1.536(3)
C8 H8A 0.9600
C8 H8B 0.9600
C8 H8C 0.9600
C9 H9A 0.9600
C9 H9B 0.9600
C9 H9C 0.9600
C10 S1 1.7874(19)
C10 H10A 0.9700
C10 H10B 0.9700
C11 O3 1.209(3)
C11 N1 1.399(2)
C11 C12 1.501(3)
C12 C13 1.540(3)
C12 H12A 0.9700
C12 H12B 0.9700
C13 C21 1.518(3)
C13 C14 1.537(3)
C13 H13 0.9800
C14 C15 1.509(3)
C14 H14A 0.9700
C14 H14B 0.9700
C15 C20 1.374(3)
C15 C16 1.378(3)
C16 C17 1.389(4)
C16 H16 0.9300
C17 C18 1.364(4)
C17 H17 0.9300
C18 C19 1.357(4)
C18 H18 0.9300
C19 C20 1.382(4)
C19 H19 0.9300
C20 H20 0.9300
C21 C26 1.383(3)
C21 C22 1.391(3)
C22 C23 1.390(3)
C22 H22 0.9300
C23 C24 1.359(4)
C23 H23 0.9300
C24 C25 1.374(3)
C24 Cl1 1.742(2)
C25 C26 1.380(3)
C25 H25 0.9300
C26 H26 0.9300
N1 S1 1.6903(15)
O1 S1 1.4242(17)
O2 S1 1.4176(16)

loop_
_geom_hbond_atom_site_label_D
_geom_hbond_atom_site_label_H
_geom_hbond_atom_site_label_A
_geom_hbond_site_symmetry_A
_geom_hbond_distance_DH
_geom_hbond_distance_HA
_geom_hbond_distance_DA
_geom_hbond_angle_DHA
C4 H4A O1 4_545 0.97 2.58 3.457(3) 149.9
C8 H8B N1 . 0.96 2.55 3.090(3) 116.0

loop_
_geom_torsion_atom_site_label_1
_geom_torsion_atom_site_label_2
_geom_torsion_atom_site_label_3
_geom_torsion_atom_site_label_4
_geom_torsion
N1 C1 C2 C3 -121.88(17)
C6 C1 C2 C3 -6.31(19)
C1 C2 C3 C4 -67.06(19)
C1 C2 C3 C7 40.70(19)
C2 C3 C4 C5 73.1(2)
C7 C3 C4 C5 -34.8(2)
C3 C4 C5 C6 -2.0(2)
N1 C1 C6 C10 -35.0(2)
C2 C1 C6 C10 -157.50(16)
N1 C1 C6 C5 -160.33(15)
C2 C1 C6 C5 77.17(18)
N1 C1 C6 C7 92.85(16)
C2 C1 C6 C7 -29.66(18)
C4 C5 C6 C10 169.37(18)
C4 C5 C6 C1 -70.58(19)
C4 C5 C6 C7 37.83(19)
C2 C3 C7 C8 64.3(2)
C4 C3 C7 C8 175.91(17)
C2 C3 C7 C9 -172.98(19)
C4 C3 C7 C9 -61.4(2)
C2 C3 C7 C6 -56.03(16)
C4 C3 C7 C6 55.60(16)
C10 C6 C7 C8 54.7(2)
C1 C6 C7 C8 -66.3(2)
C5 C6 C7 C8 -175.22(18)
C10 C6 C7 C9 -69.8(2)
C1 C6 C7 C9 169.24(18)
C5 C6 C7 C9 60.3(2)
C10 C6 C7 C3 172.87(16)
C1 C6 C7 C3 51.87(16)
C5 C6 C7 C3 -57.10(16)
C1 C6 C10 S1 26.68(19)
C5 C6 C10 S1 144.79(15)
C7 C6 C10 S1 -92.13(18)
O3 C11 C12 C13 10.7(4)
N1 C11 C12 C13 -165.86(19)
C11 C12 C13 C21 -166.64(19)
C11 C12 C13 C14 68.9(3)
C21 C13 C14 C15 74.6(2)
C12 C13 C14 C15 -161.95(19)
C13 C14 C15 C20 87.1(3)
C13 C14 C15 C16 -91.1(3)
C20 C15 C16 C17 -0.5(4)
C14 C15 C16 C17 177.7(2)
C15 C16 C17 C18 -0.3(4)
C16 C17 C18 C19 1.1(4)
C17 C18 C19 C20 -1.1(4)
C16 C15 C20 C19 0.5(4)
C14 C15 C20 C19 -177.7(2)
C18 C19 C20 C15 0.3(5)
C14 C13 C21 C26 66.5(2)
C12 C13 C21 C26 -57.2(2)
C14 C13 C21 C22 -114.2(2)
C12 C13 C21 C22 122.1(2)
C26 C21 C22 C23 2.4(3)
C13 C21 C22 C23 -176.89(18)
C21 C22 C23 C24 -1.0(3)
C22 C23 C24 C25 -0.9(3)
C22 C23 C24 Cl1 177.49(16)
C23 C24 C25 C26 1.2(3)
Cl1 C24 C25 C26 -177.18(16)
C24 C25 C26 C21 0.3(3)
C22 C21 C26 C25 -2.1(3)
C13 C21 C26 C25 177.23(19)
O3 C11 N1 C1 -0.2(3)
C12 C11 N1 C1 176.61(19)
O3 C11 N1 S1 150.2(2)
C12 C11 N1 S1 -33.0(3)
C2 C1 N1 C11 -64.2(2)
C6 C1 N1 C11 -178.19(17)
C2 C1 N1 S1 142.71(14)
C6 C1 N1 S1 28.74(18)
C11 N1 S1 O2 79.45(18)
C1 N1 S1 O2 -128.34(13)
C11 N1 S1 O1 -50.55(19)
C1 N1 S1 O1 101.66(14)
C11 N1 S1 C10 -164.13(17)
C1 N1 S1 C10 -11.92(15)
C6 C10 S1 O2 105.36(15)
C6 C10 S1 O1 -121.93(15)
C6 C10 S1 N1 -9.18(16)

loop_
_cod_related_entry_id
_cod_related_entry_database
_cod_related_entry_code
1 ChemSpider 21185393
